data_7720415
loop_
_publ_author_name
'Chen, Jie'
'Qu, Hao'
'Zhang, Jie'
'Huo, Meng-Rui'
'Zhang, Wen-Wen'
'Liu, Bing-Qi'
'Chai, Jianfei'
'Ji, Chunqing'
'Chen, Xiangyu'
'Wang, Yu-Yin'
'Zhou, Yan'
'Lin, Guoming'

_publ_section_title
;
 A centimeter-sized water-resistant blue-light-emitting zero-dimensional
 hybrid halide for solid-state lighting.
;
_journal_issue 5
_journal_name_full 'Dalton transactions (Cambridge, England : 2003)'
_journal_page_first 2181
_journal_page_last 2190
_journal_paper_doi 10.1039/d5dt02670a
_journal_volume 55
_journal_year 2026
_chemical_formula_moiety 'Br4 Cd, C10 H18 N4, H2 O'
_chemical_formula_sum 'C10 H20 Br4 Cd N4 O'
_chemical_formula_weight 644.34
_space_group_crystal_system monoclinic
_space_group_IT_number 14
_space_group_name_Hall '-P 2yn'
_space_group_name_H-M_alt 'P 1 21/n 1'
_atom_sites_solution_hydrogens mixed
_atom_sites_solution_primary dual
_audit_block_doi 10.5517/ccdc.csd.cc2qdc5p
_audit_creation_date 2025-12-08
_audit_creation_method
;
Olex2 1.5
(compiled 2025.07.13 svn.rb7424aed for OlexSys, GUI svn.r7314)
;
_audit_update_record
;
2025-12-09 deposited with the CCDC.	2025-12-18 downloaded from the CCDC.
;
_cell_angle_alpha 90
_cell_angle_beta 92.447(2)
_cell_angle_gamma 90
_cell_formula_units_Z 4
_cell_length_a 8.2556(2)
_cell_length_b 25.4712(7)
_cell_length_c 9.0244(2)
_cell_measurement_reflns_used 9545
_cell_measurement_temperature 150.00(10)
_cell_measurement_theta_max 77.5550
_cell_measurement_theta_min 3.4620
_cell_volume 1895.92(8)
_computing_cell_refinement 'CrysAlisPro 1.171.43.126a (Rigaku OD, 2024)'
_computing_data_collection 'CrysAlisPro system (CCD 44.113a 64-bit (release 02-06-2025))'
_computing_data_reduction 'CrysAlisPro 1.171.43.126a (Rigaku OD, 2024)'
_computing_molecular_graphics 'Olex2 1.5 (Dolomanov et al., 2009)'
_computing_publication_material 'Olex2 1.5 (Dolomanov et al., 2009)'
_computing_structure_refinement 'SHELXL 2019/3 (Sheldrick, 2015)'
_computing_structure_solution 'SHELXT 2018/2 (Sheldrick, 2018)'
_diffrn_ambient_environment N~2~
_diffrn_ambient_temperature 150.00(10)
_diffrn_detector 'Hybrid Pixel Array Detector'
_diffrn_detector_area_resol_mean 10.0000
_diffrn_detector_type 'HyPix-Arc 100'
_diffrn_measured_fraction_theta_full 0.994
_diffrn_measured_fraction_theta_max 0.931
_diffrn_measurement_details
;
List of Runs (angles in degrees, time in seconds):

  # Type    Start    End  Width  t~exp~   \w     \q     \k     \f   Frames
#--------------------------------------------------------------------------
  1  \w    103.00 128.00   0.50    0.05    --  106.22  15.00-180.00   50
  2  \w    113.00 160.00   0.50    0.05    --   95.10  77.00 -90.00   94
  3  \w     91.00 168.00   0.50    0.05    --  106.22 129.00   2.00  154
  4  \w     91.00 168.00   0.50    0.05    --   95.10 129.00   2.00  154
  5  \w    108.00 175.00   0.50    0.05    --  106.22  30.00   0.00  134
  6  \w     22.00  53.00   0.50    0.05    --   95.10 -61.00  60.00   62
  7  \w     22.00  48.00   0.50    0.05    --   95.10 -61.00 150.00   52
  8  \w     26.00  92.00   0.50    0.05    --   95.10 -95.00 -60.00  132
  9  \w     64.00  92.00   0.50    0.05    --  106.22 -95.00  30.00   56
 10  \w     40.00  92.00   0.50    0.05    --   95.10 -95.00   0.00  104
 11  \w     36.00  91.00   0.50    0.05    --  106.22 -95.00 120.00  110
 12  \w     33.00 102.00   0.50    0.05    --  106.22-129.00 -70.00  138
 13  \w     22.00 102.00   0.50    0.05    --   95.10-129.00 -70.00  160
 14  \w     19.00  97.00   0.50    0.05    --   47.15-129.00 -70.00  156
 15  \w    -47.00 -21.00   0.50    0.05    --  -34.00 -64.00 -54.17   52
 16  \w    -52.00 -26.00   0.50    0.05    --  -38.00 -62.00 -72.50   52
 17  \w    -52.00 -26.00   0.50    0.05    --  -38.00 -61.00-126.70   52
 18  \w   -161.00 -85.00   0.50    0.05    --  -87.38-129.00 -70.00  152
 19  \w   -155.00-107.00   0.50    0.05    --  -87.38 -77.00 -60.00   96
 20  \w   -142.00 -62.00   0.50    0.05    --  -66.00 -46.00 -66.94  160
 21  \w    -48.00 -14.00   0.50    0.05    --  -87.38  61.00-180.00   68
 22  \w   -100.00 -13.00   0.50    0.05    --  -49.90 129.00   2.00  174
 23  \w   -101.00 -14.00   0.50    0.05    --  -87.38 129.00   2.00  174
 24  \w   -146.00 -80.00   0.50    0.05    --  -87.38 -15.00 150.00  132
;
_diffrn_measurement_device 'four-circle diffractometer'
_diffrn_measurement_device_type 'XtaLAB Synergy R, HyPix-Arc 100'
_diffrn_measurement_method '\w scans'
_diffrn_orient_matrix_type 'CrysAlisPro convention (1999,Acta A55,543-557)'
_diffrn_orient_matrix_UB_11 0.0940541000
_diffrn_orient_matrix_UB_12 -0.0503319000
_diffrn_orient_matrix_UB_13 0.0436035000
_diffrn_orient_matrix_UB_21 0.1472532000
_diffrn_orient_matrix_UB_22 0.0334126000
_diffrn_orient_matrix_UB_23 0.0519987000
_diffrn_orient_matrix_UB_31 -0.0662192000
_diffrn_orient_matrix_UB_32 0.0028327000
_diffrn_orient_matrix_UB_33 0.1567542000
_diffrn_radiation_monochromator mirror
_diffrn_radiation_probe x-ray
_diffrn_radiation_type 'Cu K\a'
_diffrn_radiation_wavelength 1.54184
_diffrn_reflns_av_R_equivalents 0.0770
_diffrn_reflns_av_unetI/netI 0.0454
_diffrn_reflns_Laue_measured_fraction_full 0.994
_diffrn_reflns_Laue_measured_fraction_max 0.931
_diffrn_reflns_limit_h_max 9
_diffrn_reflns_limit_h_min -10
_diffrn_reflns_limit_k_max 31
_diffrn_reflns_limit_k_min -32
_diffrn_reflns_limit_l_max 11
_diffrn_reflns_limit_l_min -7
_diffrn_reflns_number 17472
_diffrn_reflns_point_group_measured_fraction_full 0.994
_diffrn_reflns_point_group_measured_fraction_max 0.931
_diffrn_reflns_theta_full 67.684
_diffrn_reflns_theta_max 77.720
_diffrn_reflns_theta_min 3.470
_diffrn_source 'Rotating-anode X-ray tube'
_diffrn_source_type 'PhotonJet R (Cu) X-ray Source'
_exptl_absorpt_coefficient_mu 19.116
_exptl_absorpt_correction_T_max 1.000
_exptl_absorpt_correction_T_min 0.308
_exptl_absorpt_correction_type multi-scan
_exptl_absorpt_process_details
;
CrysAlisPro 1.171.43.126a (Rigaku Oxford Diffraction, 2024)
Numerical absorption correction based on gaussian integration over
a multifaceted crystal model
Empirical absorption correction using spherical harmonics,
implemented in SCALE3 ABSPACK scaling algorithm.
;
_exptl_crystal_colour 'clear light colourless'
_exptl_crystal_colour_lustre clear
_exptl_crystal_colour_modifier light
_exptl_crystal_colour_primary colourless
_exptl_crystal_density_diffrn 2.257
_exptl_crystal_description plate
_exptl_crystal_F_000 1216
_exptl_crystal_size_max 0.5
_exptl_crystal_size_mid 0.07
_exptl_crystal_size_min 0.03
_refine_diff_density_max 2.290
_refine_diff_density_min -2.022
_refine_diff_density_rms 0.358
_refine_ls_extinction_method none
_refine_ls_goodness_of_fit_ref 1.064
_refine_ls_hydrogen_treatment constr
_refine_ls_matrix_type full
_refine_ls_number_parameters 186
_refine_ls_number_reflns 3765
_refine_ls_number_restraints 0
_refine_ls_restrained_S_all 1.064
_refine_ls_R_factor_all 0.0681
_refine_ls_R_factor_gt 0.0655
_refine_ls_shift/su_max 0.001
_refine_ls_shift/su_mean 0.000
_refine_ls_structure_factor_coef Fsqd
_refine_ls_weighting_details 'w=1/[\s^2^(Fo^2^)+(0.1428P)^2^+2.4574P] where P=(Fo^2^+2Fc^2^)/3'
_refine_ls_weighting_scheme calc
_refine_ls_wR_factor_gt 0.1798
_refine_ls_wR_factor_ref 0.1833
_reflns_Friedel_coverage 0.000
_reflns_number_gt 3460
_reflns_number_total 3765
_reflns_threshold_expression 'I > 2\s(I)'
_cod_data_source_file d5dt02670a3.cif
_cod_data_source_block 150k_new
_cod_database_code 7720415
_shelx_shelxl_version_number 2019/3
_chemical_oxdiff_formula 'C H N Cd O Br'
_shelx_space_group_comment
;
The symmetry employed for this shelxl refinement is uniquely defined
by the following loop, which should always be used as a source of
symmetry information in preference to the above space-group names.
They are only intended as comments.
;
_shelx_estimated_absorpt_t_max 0.598
_shelx_estimated_absorpt_t_min 0.038
_olex2_refinement_description
;
1. Fixed Uiso
 At 1.2 times of:
  All C(H) groups, All C(H,H) groups, All N(H) groups, All N(H,H,H) groups
 At 1.5 times of:
  All C(H,H,H) groups, All O(H,H) groups
2.a Free rotating group:
 O00A(H00R,H00S)
2.b Ternary CH refined with riding coordinates:
 N006(H006)
2.c Secondary CH2 refined with riding coordinates:
 C00C(H00D,H00E), C00G(H00H,H00I), C00H(H00J,H00K), C00I(H00L,H00M)
2.d Aromatic/amide H refined with riding coordinates:
 C00E(H00F), C00F(H00G), C00K(H00Q)
2.e Idealised Me refined as rotating group:
 N009(H00A,H00B,H00C), C00J(H00N,H00O,H00P)
;
_olex2_submission_special_instructions 'No special instructions were received'
_oxdiff_exptl_absorpt_empirical_details
;
Empirical correction (ABSPACK) includes:
- Absorption correction using spherical harmonics
- Frame scaling
;
_oxdiff_exptl_absorpt_empirical_full_max 4.249
_oxdiff_exptl_absorpt_empirical_full_min 0.238

loop_
_space_group_symop_operation_xyz
'x, y, z'
'-x+1/2, y+1/2, -z+1/2'
'-x, -y, -z'
'x-1/2, -y-1/2, z-1/2'

loop_
_atom_site_label
_atom_site_type_symbol
_atom_site_fract_x
_atom_site_fract_y
_atom_site_fract_z
_atom_site_U_iso_or_equiv
_atom_site_adp_type
_atom_site_occupancy
_atom_site_site_symmetry_order
_atom_site_calc_flag
_atom_site_refinement_flags_posn
_atom_site_refinement_flags_adp
_atom_site_refinement_flags_occupancy
_atom_site_disorder_assembly
_atom_site_disorder_group
Cd01 Cd 0.61835(6) 0.37425(2) 0.35303(5) 0.0244(2) Uani 1 1 d . . . . .
Br02 Br 0.66617(8) 0.29276(3) 0.18389(7) 0.0237(2) Uani 1 1 d . . . . .
Br03 Br 0.40518(9) 0.34133(3) 0.53641(8) 0.0282(2) Uani 1 1 d . . . . .
Br04 Br 0.88265(9) 0.39689(3) 0.49586(8) 0.0301(2) Uani 1 1 d . . . . .
Br05 Br 0.49806(10) 0.44555(3) 0.17714(9) 0.0355(2) Uani 1 1 d . . . . .
N006 N 0.2728(7) 0.2620(2) 1.2075(6) 0.0216(11) Uani 1 1 d . . . . .
H006 H 0.366657 0.284455 1.241355 0.026 Uiso 1 1 calc R U . . .
N007 N 0.1038(7) 0.3387(2) 1.0256(6) 0.0209(11) Uani 1 1 d . . . . .
N008 N 0.0952(7) 0.4558(2) 0.7830(6) 0.0250(11) Uani 1 1 d . . . . .
N009 N -0.0966(8) 0.5202(2) 0.7284(7) 0.0305(13) Uani 1 1 d . . . . .
H00A H -0.147405 0.510959 0.640792 0.037 Uiso 1 1 calc R U . . .
H00B H -0.007291 0.539729 0.710468 0.037 Uiso 1 1 calc R U . . .
H00C H -0.165503 0.539306 0.783055 0.037 Uiso 1 1 calc R U . . .
O00A O 0.3282(8) 0.4704(2) 0.5758(7) 0.0433(14) Uani 1 1 d G . . . .
H00R H 0.251421 0.473811 0.638252 0.065 Uiso 1 1 d G U . . .
H00S H 0.345661 0.436719 0.572203 0.065 Uiso 1 1 d G U . . .
C00B C 0.0581(8) 0.3863(2) 0.9527(7) 0.0208(12) Uani 1 1 d . . . . .
C00C C 0.1196(8) 0.2883(3) 1.2551(7) 0.0241(13) Uani 1 1 d . . . . .
H00D H 0.024310 0.267030 1.222642 0.029 Uiso 1 1 calc R U . . .
H00E H 0.121532 0.291078 1.364576 0.029 Uiso 1 1 calc R U . . .
C00D C -0.0518(8) 0.4768(3) 0.8035(7) 0.0243(13) Uani 1 1 d . . . . .
C00E C -0.0999(8) 0.4072(3) 0.9763(7) 0.0254(13) Uani 1 1 d . . . . .
H00F H -0.169206 0.389976 1.042290 0.031 Uiso 1 1 calc R U . . .
C00F C 0.1524(9) 0.4116(3) 0.8557(6) 0.0241(13) Uani 1 1 d . . . . .
H00G H 0.257957 0.398846 0.838042 0.029 Uiso 1 1 calc R U . . .
C00G C 0.1064(8) 0.3416(3) 1.1885(7) 0.0228(13) Uani 1 1 d . . . . .
H00H H 0.005880 0.358691 1.220094 0.027 Uiso 1 1 calc R U . . .
H00I H 0.199617 0.363237 1.224452 0.027 Uiso 1 1 calc R U . . .
C00H C 0.2704(8) 0.2595(2) 1.0416(7) 0.0227(12) Uani 1 1 d . . . . .
H00J H 0.178479 0.237429 1.004806 0.027 Uiso 1 1 calc R U . . .
H00K H 0.372057 0.243261 1.009334 0.027 Uiso 1 1 calc R U . . .
C00I C 0.2535(9) 0.3144(3) 0.9774(7) 0.0253(13) Uani 1 1 d . . . . .
H00L H 0.347778 0.335951 1.010852 0.030 Uiso 1 1 calc R U . . .
H00M H 0.251232 0.312549 0.867703 0.030 Uiso 1 1 calc R U . . .
C00J C 0.2961(9) 0.2089(3) 1.2760(7) 0.0267(14) Uani 1 1 d . . . . .
H00N H 0.293436 0.211846 1.384108 0.040 Uiso 1 1 calc R U . . .
H00O H 0.400983 0.194561 1.249005 0.040 Uiso 1 1 calc R U . . .
H00P H 0.209023 0.185442 1.239597 0.040 Uiso 1 1 calc R U . . .
C00K C -0.1514(8) 0.4518(3) 0.9041(7) 0.0250(13) Uani 1 1 d . . . . .
H00Q H -0.255126 0.465959 0.922287 0.030 Uiso 1 1 calc R U . . .

loop_
_atom_site_aniso_label
_atom_site_aniso_U_11
_atom_site_aniso_U_22
_atom_site_aniso_U_33
_atom_site_aniso_U_23
_atom_site_aniso_U_13
_atom_site_aniso_U_12
Cd01 0.0289(3) 0.0232(3) 0.0210(3) 0.00098(16) 0.0012(2) 0.00026(16)
Br02 0.0267(4) 0.0268(4) 0.0174(4) -0.0021(2) -0.0001(3) 0.0000(2)
Br03 0.0303(4) 0.0301(4) 0.0246(4) 0.0036(3) 0.0046(3) 0.0002(3)
Br04 0.0369(4) 0.0334(4) 0.0199(4) -0.0036(3) -0.0011(3) -0.0097(3)
Br05 0.0404(5) 0.0333(4) 0.0329(4) 0.0109(3) 0.0034(3) 0.0086(3)
N006 0.028(3) 0.020(2) 0.016(2) -0.003(2) -0.001(2) 0.003(2)
N007 0.027(3) 0.021(2) 0.015(2) 0.001(2) -0.002(2) 0.004(2)
N008 0.034(3) 0.023(3) 0.019(3) 0.001(2) 0.004(2) -0.004(2)
N009 0.042(3) 0.023(3) 0.026(3) 0.006(2) -0.001(3) 0.005(2)
O00A 0.052(3) 0.033(3) 0.047(3) 0.001(2) 0.019(3) 0.003(3)
C00B 0.025(3) 0.020(3) 0.017(3) -0.003(2) -0.001(2) -0.002(2)
C00C 0.027(3) 0.030(3) 0.015(3) -0.001(2) 0.004(2) 0.002(3)
C00D 0.033(3) 0.023(3) 0.016(3) -0.003(2) -0.006(3) 0.004(3)
C00E 0.030(3) 0.022(3) 0.025(3) 0.002(3) 0.001(3) -0.001(3)
C00F 0.033(3) 0.024(3) 0.016(3) 0.000(2) -0.002(2) -0.002(3)
C00G 0.027(3) 0.026(3) 0.015(3) -0.001(2) 0.003(2) 0.003(2)
C00H 0.028(3) 0.023(3) 0.017(3) -0.002(2) -0.003(2) 0.002(2)
C00I 0.035(4) 0.024(3) 0.018(3) 0.000(2) 0.001(3) 0.000(3)
C00J 0.037(4) 0.022(3) 0.020(3) 0.004(2) -0.007(3) 0.002(3)
C00K 0.026(3) 0.026(3) 0.023(3) -0.001(3) 0.000(3) 0.001(3)

loop_
_atom_type_symbol
_atom_type_description
_atom_type_scat_dispersion_real
_atom_type_scat_dispersion_imag
_atom_type_scat_source
C C 0.0181 0.0091 'International Tables Vol C Tables 4.2.6.8 and 6.1.1.4'
H H 0.0000 0.0000 'International Tables Vol C Tables 4.2.6.8 and 6.1.1.4'
Br Br -0.6763 1.2805 'International Tables Vol C Tables 4.2.6.8 and 6.1.1.4'
Cd Cd 0.1185 4.6533 'International Tables Vol C Tables 4.2.6.8 and 6.1.1.4'
N N 0.0311 0.0180 'International Tables Vol C Tables 4.2.6.8 and 6.1.1.4'
O O 0.0492 0.0322 'International Tables Vol C Tables 4.2.6.8 and 6.1.1.4'

loop_
_exptl_crystal_face_index_h
_exptl_crystal_face_index_k
_exptl_crystal_face_index_l
_exptl_crystal_face_perp_dist
0 -1 -2 0.0316
-2 -1 2 0.2092
-3 13 3 0.1239
0 12 -4 0.0208
0 15 3 0.0213
4 11 -2 0.1465
4 7 -4 0.1311
0 17 0 0.0119
4 -4 -4 0.1441
0 -12 4 0.0255
0 -16 -1 0.0089
-5 1 -1 0.2642

loop_
_geom_angle_atom_site_label_1
_geom_angle_atom_site_label_2
_geom_angle_atom_site_label_3
_geom_angle
_geom_angle_site_symmetry_1
_geom_angle_site_symmetry_3
_geom_angle_publ_flag
Br03 Cd01 Br02 103.77(3) . . ?
Br04 Cd01 Br02 109.07(3) . . ?
Br04 Cd01 Br03 109.76(3) . . ?
Br04 Cd01 Br05 116.72(3) . . ?
Br05 Cd01 Br02 105.24(3) . . ?
Br05 Cd01 Br03 111.37(3) . . ?
C00C N006 H006 107.9 . . ?
C00H N006 H006 107.9 . . ?
C00H N006 C00C 109.1(5) . . ?
C00J N006 H006 107.9 . . ?
C00J N006 C00C 112.3(5) . . ?
C00J N006 C00H 111.7(5) . . ?
C00B N007 C00G 114.3(5) . . ?
C00B N007 C00I 115.7(5) . . ?
C00I N007 C00G 110.0(5) . . ?
C00D N008 C00F 123.5(6) . . ?
H00A N009 H00B 109.5 . . ?
H00A N009 H00C 109.5 . . ?
H00B N009 H00C 109.5 . . ?
C00D N009 H00A 109.5 . . ?
C00D N009 H00B 109.5 . . ?
C00D N009 H00C 109.5 . . ?
H00R O00A H00S 104.5 . . ?
N007 C00B C00E 118.2(6) . . ?
C00F C00B N007 123.7(6) . . ?
C00F C00B C00E 118.0(6) . . ?
N006 C00C H00D 109.7 . . ?
N006 C00C H00E 109.7 . . ?
H00D C00C H00E 108.2 . . ?
C00G C00C N006 109.8(5) . . ?
C00G C00C H00D 109.7 . . ?
C00G C00C H00E 109.7 . . ?
N008 C00D C00K 117.7(6) . . ?
N009 C00D N008 119.3(6) . . ?
N009 C00D C00K 123.0(6) . . ?
C00B C00E H00F 119.9 . . ?
C00K C00E C00B 120.2(6) . . ?
C00K C00E H00F 119.9 . . ?
N008 C00F H00G 120.0 . . ?
C00B C00F N008 120.1(6) . . ?
C00B C00F H00G 120.0 . . ?
N007 C00G C00C 110.9(5) . . ?
N007 C00G H00H 109.5 . . ?
N007 C00G H00I 109.5 . . ?
C00C C00G H00H 109.5 . . ?
C00C C00G H00I 109.5 . . ?
H00H C00G H00I 108.1 . . ?
N006 C00H H00J 109.7 . . ?
N006 C00H H00K 109.7 . . ?
N006 C00H C00I 109.8(5) . . ?
H00J C00H H00K 108.2 . . ?
C00I C00H H00J 109.7 . . ?
C00I C00H H00K 109.7 . . ?
N007 C00I C00H 110.0(5) . . ?
N007 C00I H00L 109.7 . . ?
N007 C00I H00M 109.7 . . ?
C00H C00I H00L 109.7 . . ?
C00H C00I H00M 109.7 . . ?
H00L C00I H00M 108.2 . . ?
N006 C00J H00N 109.5 . . ?
N006 C00J H00O 109.5 . . ?
N006 C00J H00P 109.5 . . ?
H00N C00J H00O 109.5 . . ?
H00N C00J H00P 109.5 . . ?
H00O C00J H00P 109.5 . . ?
C00D C00K H00Q 119.8 . . ?
C00E C00K C00D 120.4(6) . . ?
C00E C00K H00Q 119.8 . . ?

loop_
_geom_bond_atom_site_label_1
_geom_bond_atom_site_label_2
_geom_bond_distance
_geom_bond_site_symmetry_2
_geom_bond_publ_flag
Cd01 Br02 2.6164(8) . ?
Cd01 Br03 2.6053(8) . ?
Cd01 Br04 2.5524(9) . ?
Cd01 Br05 2.5824(8) . ?
N006 H006 1.0000 . ?
N006 C00C 1.510(8) . ?
N006 C00H 1.498(8) . ?
N006 C00J 1.497(8) . ?
N007 C00B 1.422(8) . ?
N007 C00G 1.472(8) . ?
N007 C00I 1.465(9) . ?
N008 C00D 1.346(9) . ?
N008 C00F 1.375(9) . ?
N009 H00A 0.9100 . ?
N009 H00B 0.9100 . ?
N009 H00C 0.9100 . ?
N009 C00D 1.340(8) . ?
O00A H00R 0.8700 . ?
O00A H00S 0.8700 . ?
C00B C00E 1.433(9) . ?
C00B C00F 1.360(9) . ?
C00C H00D 0.9900 . ?
C00C H00E 0.9900 . ?
C00C C00G 1.485(9) . ?
C00D C00K 1.403(10) . ?
C00E H00F 0.9500 . ?
C00E C00K 1.369(9) . ?
C00F H00G 0.9500 . ?
C00G H00H 0.9900 . ?
C00G H00I 0.9900 . ?
C00H H00J 0.9900 . ?
C00H H00K 0.9900 . ?
C00H C00I 1.518(9) . ?
C00I H00L 0.9900 . ?
C00I H00M 0.9900 . ?
C00J H00N 0.9800 . ?
C00J H00O 0.9800 . ?
C00J H00P 0.9800 . ?
C00K H00Q 0.9500 . ?

loop_
_geom_torsion_atom_site_label_1
_geom_torsion_atom_site_label_2
_geom_torsion_atom_site_label_3
_geom_torsion_atom_site_label_4
_geom_torsion
_geom_torsion_site_symmetry_1
_geom_torsion_site_symmetry_2
_geom_torsion_site_symmetry_3
_geom_torsion_site_symmetry_4
_geom_torsion_publ_flag
N006 C00C C00G N007 59.2(7) . . . . ?
N006 C00H C00I N007 -59.0(7) . . . . ?
N007 C00B C00E C00K -177.6(6) . . . . ?
N007 C00B C00F N008 176.1(5) . . . . ?
N008 C00D C00K C00E -1.0(10) . . . . ?
N009 C00D C00K C00E 179.2(6) . . . . ?
C00B N007 C00G C00C 167.6(6) . . . . ?
C00B N007 C00I C00H -169.2(5) . . . . ?
C00B C00E C00K C00D 1.7(10) . . . . ?
C00C N006 C00H C00I 57.6(7) . . . . ?
C00D N008 C00F C00B 1.0(10) . . . . ?
C00E C00B C00F N008 -0.3(9) . . . . ?
C00F N008 C00D N009 179.5(6) . . . . ?
C00F N008 C00D C00K -0.3(9) . . . . ?
C00F C00B C00E C00K -1.0(10) . . . . ?
C00G N007 C00B C00E -61.1(8) . . . . ?
C00G N007 C00B C00F 122.5(7) . . . . ?
C00G N007 C00I C00H 59.4(7) . . . . ?
C00H N006 C00C C00G -57.8(7) . . . . ?
C00I N007 C00B C00E 169.5(6) . . . . ?
C00I N007 C00B C00F -6.8(9) . . . . ?
C00I N007 C00G C00C -60.2(7) . . . . ?
C00J N006 C00C C00G 177.8(5) . . . . ?
C00J N006 C00H C00I -177.7(6) . . . . ?

loop_
_exptl_oxdiff_crystal_face_indexfrac_h
_exptl_oxdiff_crystal_face_indexfrac_k
_exptl_oxdiff_crystal_face_indexfrac_l
_exptl_oxdiff_crystal_face_x
_exptl_oxdiff_crystal_face_y
_exptl_oxdiff_crystal_face_z
0.0005 -0.9991 -2.0004 -0.0369 -0.1373 -0.3164
-2.0021 -0.9935 2.0000 -0.0511 -0.2240 0.4433
-2.5483 12.8311 2.5502 -0.7743 0.1861 0.6048
-0.1311 12.3374 -3.8832 -0.8026 0.1910 -0.5651
-0.2038 14.5917 2.7607 -0.6332 0.6011 0.4876
3.8460 10.7197 -1.6609 -0.2502 0.8381 -0.4847
3.6395 7.1352 -3.6431 -0.1757 0.5849 -0.7919
-0.1053 16.5110 -0.2785 -0.8531 0.5217 0.0101
3.8655 -4.2424 -3.9487 0.4049 0.2221 -0.8870
-0.0123 -11.8465 4.0793 0.7730 -0.1855 0.6067
0.1770 -16.0453 -1.4159 0.7625 -0.5837 -0.2791
-5.2300 1.2448 -0.9389 -0.5955 -0.7774 0.2027
